data_7003816
loop_
_publ_author_name
'Liang, Lan-Chang'
'Chien, Pin-Shu'
'Lee, Pei-Ying'
'Lin, Jia-Ming'
'Huang, Yu-Lun'

_publ_section_title
;
 Terminal nickel(ii) amide, alkoxide, and thiolate complexes containing
 amido diphosphine ligands of the type [N(o-C6H4PR2)2]&#x2212; (R = Ph,
 iPr, Cy)
;
_journal_issue 25
_journal_name_full 'Dalton Transactions'
_journal_page_first 3320
_journal_page_last 3327
_journal_paper_doi 10.1039/b719894a
_journal_year 2008
_chemical_formula_moiety 'C30 H42 N2 Ni P2'
_chemical_formula_sum 'C30 H42 N2 Ni P2'
_chemical_formula_weight 551.31
_chemical_name_systematic
;
?
;
_space_group_IT_number 2
_symmetry_cell_setting triclinic
_symmetry_space_group_name_Hall '-P 1'
_symmetry_space_group_name_H-M 'P -1'
_atom_sites_solution_hydrogens geom
_atom_sites_solution_primary direct
_atom_sites_solution_secondary difmap
_audit_creation_method SHELXL-97
_cell_angle_alpha 98.2280(10)
_cell_angle_beta 93.5890(10)
_cell_angle_gamma 115.4280(10)
_cell_formula_units_Z 2
_cell_length_a 9.4550(2)
_cell_length_b 10.7220(2)
_cell_length_c 17.7680(5)
_cell_measurement_reflns_used 17302
_cell_measurement_temperature 200(2)
_cell_measurement_theta_max 25.028
_cell_measurement_theta_min 2.037
_cell_volume 1594.44(7)
_computing_cell_refinement 'HKL Scalepack (Otwinowski & Minor 1997)'
_computing_data_collection 'Collect (Nonius BV, 1997-2000)'
_computing_data_reduction 'HKL Denzo and Scalepack'
_computing_molecular_graphics 'Ortep-3 for Windows (Farrugia, 1997)'
_computing_publication_material 'WinGX publication routines (Farrugia, 1999)'
_computing_structure_refinement 'SHELXL-97 (Sheldrick, 1997)'
_computing_structure_solution 'SHELXS-86 (Sheldrick, 1986)'
_diffrn_ambient_temperature 200(2)
_diffrn_detector_area_resol_mean 9
_diffrn_measured_fraction_theta_full 0.993
_diffrn_measured_fraction_theta_max 0.993
_diffrn_measurement_device_type KappaCCD
_diffrn_measurement_method 'CCD rotation images, thick slices'
_diffrn_radiation_monochromator graphite
_diffrn_radiation_source 'fine-focus sealed tube'
_diffrn_radiation_type MoK\a
_diffrn_radiation_wavelength 0.71073
_diffrn_reflns_av_R_equivalents 0.0643
_diffrn_reflns_av_sigmaI/netI 0.0531
_diffrn_reflns_limit_h_max 11
_diffrn_reflns_limit_h_min -11
_diffrn_reflns_limit_k_max 12
_diffrn_reflns_limit_k_min -12
_diffrn_reflns_limit_l_max 21
_diffrn_reflns_limit_l_min -21
_diffrn_reflns_number 19288
_diffrn_reflns_theta_full 25.04
_diffrn_reflns_theta_max 25.04
_diffrn_reflns_theta_min 2.14
_exptl_absorpt_coefficient_mu 0.728
_exptl_absorpt_correction_T_max 0.8993
_exptl_absorpt_correction_T_min 0.8331
_exptl_absorpt_correction_type multi-scan
_exptl_absorpt_process_details
;
?
;
_exptl_crystal_colour black
_exptl_crystal_density_diffrn 1.148
_exptl_crystal_density_method 'not measured'
_exptl_crystal_description prism
_exptl_crystal_F_000 588
_exptl_crystal_size_max 0.26
_exptl_crystal_size_mid 0.21
_exptl_crystal_size_min 0.14
_refine_diff_density_max 0.674
_refine_diff_density_min -0.885
_refine_diff_density_rms 0.239
_refine_ls_extinction_coef 0.070(5)
_refine_ls_extinction_expression Fc^*^=kFc[1+0.001xFc^2^\l^3^/sin(2\q)]^-1/4^
_refine_ls_extinction_method SHELXL
_refine_ls_goodness_of_fit_ref 0.741
_refine_ls_hydrogen_treatment fixed
_refine_ls_matrix_type full
_refine_ls_number_parameters 317
_refine_ls_number_reflns 5606
_refine_ls_number_restraints 0
_refine_ls_restrained_S_all 0.741
_refine_ls_R_factor_all 0.0707
_refine_ls_R_factor_gt 0.0573
_refine_ls_shift/su_max 0.003
_refine_ls_shift/su_mean 0.000
_refine_ls_structure_factor_coef Fsqd
_refine_ls_weighting_details 'calc w=1/[\s^2^(Fo^2^)+(0.1778P)^2^+2.1852P] where P=(Fo^2^+2Fc^2^)/3'
_refine_ls_weighting_scheme calc
_refine_ls_wR_factor_gt 0.1662
_refine_ls_wR_factor_ref 0.1818
_reflns_number_gt 4528
_reflns_number_total 5606
_reflns_threshold_expression >2sigma(I)
_cod_data_source_file b719894a.txt
_cod_data_source_block 4431
_cod_original_cell_volume 1594.44(6)
_cod_database_code 7003816

loop_
_symmetry_equiv_pos_as_xyz
'x, y, z'
'-x, -y, -z'

loop_
_atom_site_label
_atom_site_type_symbol
_atom_site_fract_x
_atom_site_fract_y
_atom_site_fract_z
_atom_site_U_iso_or_equiv
_atom_site_adp_type
_atom_site_occupancy
_atom_site_symmetry_multiplicity
_atom_site_calc_flag
_atom_site_refinement_flags
_atom_site_disorder_assembly
_atom_site_disorder_group
Ni1 Ni 0.68077(5) 0.28446(4) 0.28450(2) 0.0291(2) Uani 1 1 d . . .
P1 P 0.57487(10) 0.07045(9) 0.21188(5) 0.0308(3) Uani 1 1 d . . .
P2 P 0.81939(10) 0.50406(9) 0.33835(5) 0.0303(3) Uani 1 1 d . . .
N1 N 0.7855(4) 0.3405(3) 0.19791(17) 0.0333(7) Uani 1 1 d . . .
N2 N 0.5932(4) 0.2313(3) 0.37354(18) 0.0373(7) Uani 1 1 d . . .
H2 H 0.6614 0.2398 0.4183 0.045 Uiso 1 1 d R . .
C1 C 0.5549(4) -0.0836(4) 0.2529(2) 0.0386(8) Uani 1 1 d . . .
H1 H 0.5484 -0.1555 0.2119 0.046 Uiso 1 1 d R . .
C2 C 0.7015(5) -0.0435(5) 0.3100(3) 0.0535(11) Uani 1 1 d . . .
H2A H 0.6930 -0.1233 0.3315 0.064 Uiso 1 1 d R . .
H2B H 0.7095 0.0302 0.3503 0.064 Uiso 1 1 d R . .
H2C H 0.7940 -0.0106 0.2847 0.064 Uiso 1 1 d R . .
C3 C 0.4032(5) -0.1473(4) 0.2893(3) 0.0495(10) Uani 1 1 d . . .
H3A H 0.3961 -0.2273 0.3102 0.059 Uiso 1 1 d R . .
H3B H 0.3140 -0.1757 0.2508 0.059 Uiso 1 1 d R . .
H3C H 0.4036 -0.0771 0.3296 0.059 Uiso 1 1 d R . .
C4 C 0.3926(5) 0.0133(4) 0.1444(2) 0.0418(9) Uani 1 1 d . . .
H4 H 0.3064 -0.0103 0.1741 0.050 Uiso 1 1 d R . .
C5 C 0.3581(6) -0.1165(5) 0.0837(3) 0.0601(12) Uani 1 1 d . . .
H5A H 0.2620 -0.1428 0.0504 0.072 Uiso 1 1 d R . .
H5B H 0.3488 -0.1937 0.1080 0.072 Uiso 1 1 d R . .
H5C H 0.4447 -0.0932 0.0542 0.072 Uiso 1 1 d R . .
C6 C 0.4027(6) 0.1356(5) 0.1068(3) 0.0564(11) Uani 1 1 d . . .
H6A H 0.3083 0.1073 0.0717 0.068 Uiso 1 1 d R . .
H6B H 0.4924 0.1637 0.0794 0.068 Uiso 1 1 d R . .
H6C H 0.4153 0.2132 0.1456 0.068 Uiso 1 1 d R . .
C7 C 0.7341(4) 0.1022(4) 0.1540(2) 0.0340(8) Uani 1 1 d . . .
C8 C 0.7747(5) 0.0008(4) 0.1171(2) 0.0397(9) Uani 1 1 d . . .
H8 H 0.7074 -0.0971 0.1150 0.048 Uiso 1 1 d R . .
C9 C 0.9104(5) 0.0399(4) 0.0819(2) 0.0444(9) Uani 1 1 d . . .
H9 H 0.9383 -0.0305 0.0574 0.053 Uiso 1 1 d R . .
C10 C 1.0038(5) 0.1804(4) 0.0837(2) 0.0439(9) Uani 1 1 d . . .
H10 H 1.0994 0.2109 0.0607 0.053 Uiso 1 1 d R . .
C11 C 0.9659(4) 0.2841(4) 0.1189(2) 0.0404(9) Uani 1 1 d . . .
H11 H 1.0318 0.3808 0.1172 0.048 Uiso 1 1 d R . .
C12 C 0.8290(4) 0.2466(4) 0.1554(2) 0.0330(8) Uani 1 1 d . . .
C13 C 0.8481(4) 0.4817(4) 0.1891(2) 0.0340(8) Uani 1 1 d . . .
C14 C 0.8809(5) 0.5285(4) 0.1197(2) 0.0448(9) Uani 1 1 d . . .
H14 H 0.8634 0.4610 0.0741 0.054 Uiso 1 1 d R . .
C15 C 0.9362(5) 0.6689(5) 0.1166(2) 0.0493(10) Uani 1 1 d . . .
H15 H 0.9595 0.6998 0.0687 0.059 Uiso 1 1 d R . .
C16 C 0.9595(5) 0.7683(4) 0.1818(3) 0.0480(10) Uani 1 1 d . . .
H16 H 0.9989 0.8660 0.1790 0.058 Uiso 1 1 d R . .
C17 C 0.9255(4) 0.7249(4) 0.2506(2) 0.0396(9) Uani 1 1 d . . .
H17 H 0.9398 0.7915 0.2961 0.048 Uiso 1 1 d R . .
C18 C 0.8693(4) 0.5829(4) 0.2545(2) 0.0327(8) Uani 1 1 d . . .
C19 C 0.7355(4) 0.6033(4) 0.3990(2) 0.0377(8) Uani 1 1 d . . .
H19 H 0.8059 0.7017 0.4057 0.045 Uiso 1 1 d R . .
C20 C 0.5756(5) 0.5761(5) 0.3577(3) 0.0477(10) Uani 1 1 d . . .
H20A H 0.5322 0.6285 0.3885 0.057 Uiso 1 1 d R . .
H20B H 0.5056 0.4775 0.3505 0.057 Uiso 1 1 d R . .
H20C H 0.5877 0.6043 0.3087 0.057 Uiso 1 1 d R . .
C21 C 0.7227(5) 0.5660(4) 0.4787(2) 0.0469(10) Uani 1 1 d . . .
H21A H 0.6797 0.6191 0.5092 0.056 Uiso 1 1 d R . .
H21B H 0.8255 0.5863 0.5033 0.056 Uiso 1 1 d R . .
H21C H 0.6541 0.4674 0.4733 0.056 Uiso 1 1 d R . .
C22 C 1.0094(4) 0.5364(4) 0.3918(2) 0.0380(8) Uani 1 1 d . . .
H22 H 0.9831 0.4852 0.4331 0.046 Uiso 1 1 d R . .
C23 C 1.1159(5) 0.6917(5) 0.4257(3) 0.0533(11) Uani 1 1 d . . .
H23A H 1.2120 0.7015 0.4532 0.064 Uiso 1 1 d R . .
H23B H 1.0623 0.7280 0.4601 0.064 Uiso 1 1 d R . .
H23C H 1.1404 0.7433 0.3845 0.064 Uiso 1 1 d R . .
C24 C 1.0956(5) 0.4740(5) 0.3403(3) 0.0506(10) Uani 1 1 d . . .
H24A H 1.1946 0.4903 0.3677 0.061 Uiso 1 1 d R . .
H24B H 1.1145 0.5175 0.2960 0.061 Uiso 1 1 d R . .
H24C H 1.0307 0.3747 0.3244 0.061 Uiso 1 1 d R . .
C25 C 0.4403(4) 0.1805(4) 0.3852(2) 0.0367(8) Uani 1 1 d . . .
C26 C 0.3233(4) 0.1764(4) 0.3304(2) 0.0417(9) Uani 1 1 d . . .
H26 H 0.3542 0.2124 0.2845 0.050 Uiso 1 1 d R . .
C27 C 0.1656(5) 0.1216(5) 0.3413(3) 0.0544(11) Uani 1 1 d . . .
H27 H 0.0893 0.1215 0.3030 0.065 Uiso 1 1 d R . .
C28 C 0.1175(6) 0.0697(5) 0.4071(3) 0.0647(14) Uani 1 1 d . . .
H28 H 0.0084 0.0292 0.4149 0.078 Uiso 1 1 d R . .
C29 C 0.2295(6) 0.0728(4) 0.4618(3) 0.0594(13) Uani 1 1 d . . .
H29 H 0.1989 0.0385 0.5081 0.071 Uiso 1 1 d R . .
C30 C 0.3890(5) 0.1278(4) 0.4521(2) 0.0459(10) Uani 1 1 d . . .
H30 H 0.4662 0.1302 0.4908 0.055 Uiso 1 1 d R . .

loop_
_atom_site_aniso_label
_atom_site_aniso_U_11
_atom_site_aniso_U_22
_atom_site_aniso_U_33
_atom_site_aniso_U_23
_atom_site_aniso_U_13
_atom_site_aniso_U_12
Ni1 0.0295(3) 0.0294(3) 0.0294(3) 0.00770(19) 0.01081(19) 0.0124(2)
P1 0.0295(5) 0.0303(5) 0.0318(5) 0.0064(4) 0.0086(4) 0.0120(4)
P2 0.0313(5) 0.0291(5) 0.0320(5) 0.0074(4) 0.0089(4) 0.0136(4)
N1 0.0380(16) 0.0323(15) 0.0314(16) 0.0085(12) 0.0135(13) 0.0153(13)
N2 0.0381(17) 0.0419(17) 0.0311(16) 0.0079(13) 0.0126(13) 0.0157(14)
C1 0.042(2) 0.0310(18) 0.046(2) 0.0122(16) 0.0157(17) 0.0162(16)
C2 0.053(3) 0.056(3) 0.061(3) 0.025(2) 0.012(2) 0.028(2)
C3 0.051(2) 0.038(2) 0.060(3) 0.0169(19) 0.024(2) 0.0161(19)
C4 0.039(2) 0.051(2) 0.038(2) 0.0054(17) 0.0049(17) 0.0223(18)
C5 0.052(3) 0.065(3) 0.049(3) -0.010(2) -0.007(2) 0.021(2)
C6 0.059(3) 0.075(3) 0.043(2) 0.009(2) -0.002(2) 0.038(3)
C7 0.0364(19) 0.0369(19) 0.0308(19) 0.0054(15) 0.0108(15) 0.0177(16)
C8 0.045(2) 0.040(2) 0.039(2) 0.0072(16) 0.0130(17) 0.0225(18)
C9 0.057(2) 0.054(2) 0.035(2) 0.0094(17) 0.0210(18) 0.034(2)
C10 0.045(2) 0.058(2) 0.042(2) 0.0145(18) 0.0218(18) 0.031(2)
C11 0.040(2) 0.043(2) 0.040(2) 0.0165(17) 0.0172(17) 0.0162(17)
C12 0.0360(18) 0.0394(19) 0.0267(17) 0.0092(14) 0.0082(15) 0.0181(16)
C13 0.0309(18) 0.0360(19) 0.038(2) 0.0136(15) 0.0096(15) 0.0149(15)
C14 0.050(2) 0.052(2) 0.038(2) 0.0189(18) 0.0148(18) 0.023(2)
C15 0.056(2) 0.053(2) 0.046(2) 0.029(2) 0.015(2) 0.024(2)
C16 0.043(2) 0.040(2) 0.062(3) 0.025(2) 0.009(2) 0.0155(18)
C17 0.039(2) 0.0349(19) 0.046(2) 0.0125(16) 0.0088(17) 0.0153(16)
C18 0.0309(18) 0.0329(18) 0.0349(19) 0.0107(15) 0.0073(15) 0.0130(15)
C19 0.042(2) 0.0283(17) 0.046(2) 0.0057(15) 0.0161(17) 0.0170(16)
C20 0.049(2) 0.052(2) 0.055(3) 0.0132(19) 0.015(2) 0.032(2)
C21 0.055(2) 0.048(2) 0.041(2) 0.0045(18) 0.0159(19) 0.027(2)
C22 0.0343(19) 0.045(2) 0.035(2) 0.0129(16) 0.0062(16) 0.0159(17)
C23 0.043(2) 0.052(3) 0.052(3) 0.003(2) -0.0031(19) 0.011(2)
C24 0.044(2) 0.072(3) 0.048(2) 0.012(2) 0.0076(19) 0.035(2)
C25 0.044(2) 0.0276(17) 0.036(2) 0.0029(14) 0.0185(17) 0.0121(16)
C26 0.040(2) 0.042(2) 0.041(2) 0.0065(17) 0.0172(17) 0.0161(17)
C27 0.039(2) 0.054(3) 0.061(3) -0.002(2) 0.015(2) 0.015(2)
C28 0.044(2) 0.059(3) 0.071(3) -0.001(2) 0.032(2) 0.005(2)
C29 0.065(3) 0.043(2) 0.055(3) 0.007(2) 0.039(3) 0.007(2)
C30 0.057(2) 0.039(2) 0.039(2) 0.0085(17) 0.0221(19) 0.0154(19)

loop_
_atom_type_symbol
_atom_type_description
_atom_type_scat_dispersion_real
_atom_type_scat_dispersion_imag
_atom_type_scat_source
C C 0.0033 0.0016 'International Tables Vol C Tables 4.2.6.8 and 6.1.1.4'
H H 0.0000 0.0000 'International Tables Vol C Tables 4.2.6.8 and 6.1.1.4'
N N 0.0061 0.0033 'International Tables Vol C Tables 4.2.6.8 and 6.1.1.4'
P P 0.1023 0.0942 'International Tables Vol C Tables 4.2.6.8 and 6.1.1.4'
O O 0.0106 0.0060 'International Tables Vol C Tables 4.2.6.8 and 6.1.1.4'
Ni Ni 0.3393 1.1124 'International Tables Vol C Tables 4.2.6.8 and 6.1.1.4'

loop_
_geom_angle_atom_site_label_1
_geom_angle_atom_site_label_2
_geom_angle_atom_site_label_3
_geom_angle
_geom_angle_site_symmetry_1
_geom_angle_site_symmetry_3
_geom_angle_publ_flag
N2 Ni1 N1 175.46(13) . . ?
N2 Ni1 P2 94.08(10) . . ?
N1 Ni1 P2 84.41(9) . . ?
N2 Ni1 P1 97.12(10) . . ?
N1 Ni1 P1 84.09(9) . . ?
P2 Ni1 P1 168.02(4) . . ?
C7 P1 C1 104.93(17) . . ?
C7 P1 C4 106.48(17) . . ?
C1 P1 C4 106.46(18) . . ?
C7 P1 Ni1 96.40(12) . . ?
C1 P1 Ni1 120.97(13) . . ?
C4 P1 Ni1 119.08(13) . . ?
C18 P2 C22 105.66(16) . . ?
C18 P2 C19 107.75(17) . . ?
C22 P2 C19 107.12(17) . . ?
C18 P2 Ni1 100.41(12) . . ?
C22 P2 Ni1 112.19(13) . . ?
C19 P2 Ni1 122.30(12) . . ?
C12 N1 C13 120.8(3) . . ?
C12 N1 Ni1 117.2(2) . . ?
C13 N1 Ni1 120.3(2) . . ?
C25 N2 Ni1 128.5(3) . . ?
C25 N2 H2 112.1 . . ?
Ni1 N2 H2 119.4 . . ?
C2 C1 C3 111.5(3) . . ?
C2 C1 P1 109.4(3) . . ?
C3 C1 P1 112.9(3) . . ?
C2 C1 H1 108.4 . . ?
C3 C1 H1 106.3 . . ?
P1 C1 H1 108.2 . . ?
C1 C2 H2A 110.2 . . ?
C1 C2 H2B 108.4 . . ?
H2A C2 H2B 109.5 . . ?
C1 C2 H2C 109.8 . . ?
H2A C2 H2C 109.5 . . ?
H2B C2 H2C 109.5 . . ?
C1 C3 H3A 110.9 . . ?
C1 C3 H3B 108.7 . . ?
H3A C3 H3B 109.5 . . ?
C1 C3 H3C 108.7 . . ?
H3A C3 H3C 109.5 . . ?
H3B C3 H3C 109.5 . . ?
C6 C4 C5 110.9(4) . . ?
C6 C4 P1 109.3(3) . . ?
C5 C4 P1 113.3(3) . . ?
C6 C4 H4 108.0 . . ?
C5 C4 H4 107.9 . . ?
P1 C4 H4 107.2 . . ?
C4 C5 H5A 110.3 . . ?
C4 C5 H5B 110.2 . . ?
H5A C5 H5B 109.5 . . ?
C4 C5 H5C 107.9 . . ?
H5A C5 H5C 109.5 . . ?
H5B C5 H5C 109.5 . . ?
C4 C6 H6A 110.1 . . ?
C4 C6 H6B 108.6 . . ?
H6A C6 H6B 109.5 . . ?
C4 C6 H6C 109.6 . . ?
H6A C6 H6C 109.5 . . ?
H6B C6 H6C 109.5 . . ?
C8 C7 C12 120.7(3) . . ?
C8 C7 P1 126.0(3) . . ?
C12 C7 P1 113.0(3) . . ?
C7 C8 C9 120.6(4) . . ?
C7 C8 H8 119.9 . . ?
C9 C8 H8 119.4 . . ?
C10 C9 C8 118.8(3) . . ?
C10 C9 H9 121.1 . . ?
C8 C9 H9 120.0 . . ?
C9 C10 C11 122.1(4) . . ?
C9 C10 H10 120.8 . . ?
C11 C10 H10 117.1 . . ?
C10 C11 C12 119.9(4) . . ?
C10 C11 H11 119.6 . . ?
C12 C11 H11 120.5 . . ?
N1 C12 C7 116.7(3) . . ?
N1 C12 C11 125.3(3) . . ?
C7 C12 C11 117.8(3) . . ?
C14 C13 N1 125.2(3) . . ?
C14 C13 C18 117.5(3) . . ?
N1 C13 C18 117.1(3) . . ?
C15 C14 C13 120.7(4) . . ?
C15 C14 H14 120.3 . . ?
C13 C14 H14 118.9 . . ?
C14 C15 C16 121.2(4) . . ?
C14 C15 H15 119.9 . . ?
C16 C15 H15 118.9 . . ?
C17 C16 C15 119.3(4) . . ?
C17 C16 H16 120.3 . . ?
C15 C16 H16 120.5 . . ?
C16 C17 C18 120.0(4) . . ?
C16 C17 H17 120.7 . . ?
C18 C17 H17 119.3 . . ?
C17 C18 C13 121.2(3) . . ?
C17 C18 P2 127.2(3) . . ?
C13 C18 P2 111.6(3) . . ?
C20 C19 C21 111.9(3) . . ?
C20 C19 P2 108.8(3) . . ?
C21 C19 P2 111.7(3) . . ?
C20 C19 H19 108.9 . . ?
C21 C19 H19 107.2 . . ?
P2 C19 H19 108.2 . . ?
C19 C20 H20A 109.2 . . ?
C19 C20 H20B 108.9 . . ?
H20A C20 H20B 109.5 . . ?
C19 C20 H20C 110.3 . . ?
H20A C20 H20C 109.5 . . ?
H20B C20 H20C 109.5 . . ?
C19 C21 H21A 110.2 . . ?
C19 C21 H21B 109.7 . . ?
H21A C21 H21B 109.5 . . ?
C19 C21 H21C 108.6 . . ?
H21A C21 H21C 109.5 . . ?
H21B C21 H21C 109.5 . . ?
C23 C22 C24 110.9(3) . . ?
C23 C22 P2 113.8(3) . . ?
C24 C22 P2 109.6(3) . . ?
C23 C22 H22 108.7 . . ?
C24 C22 H22 107.4 . . ?
P2 C22 H22 106.1 . . ?
C22 C23 H23A 109.8 . . ?
C22 C23 H23B 109.9 . . ?
H23A C23 H23B 109.5 . . ?
C22 C23 H23C 108.7 . . ?
H23A C23 H23C 109.5 . . ?
H23B C23 H23C 109.5 . . ?
C22 C24 H24A 110.2 . . ?
C22 C24 H24B 109.1 . . ?
H24A C24 H24B 109.5 . . ?
C22 C24 H24C 109.1 . . ?
H24A C24 H24C 109.5 . . ?
H24B C24 H24C 109.5 . . ?
N2 C25 C26 121.3(3) . . ?
N2 C25 C30 122.0(4) . . ?
C26 C25 C30 116.7(4) . . ?
C27 C26 C25 121.5(4) . . ?
C27 C26 H26 119.7 . . ?
C25 C26 H26 118.8 . . ?
C28 C27 C26 121.0(5) . . ?
C28 C27 H27 119.7 . . ?
C26 C27 H27 119.3 . . ?
C29 C28 C27 118.7(4) . . ?
C29 C28 H28 119.3 . . ?
C27 C28 H28 122.0 . . ?
C28 C29 C30 121.4(4) . . ?
C28 C29 H29 120.0 . . ?
C30 C29 H29 118.6 . . ?
C25 C30 C29 120.8(4) . . ?
C25 C30 H30 118.6 . . ?
C29 C30 H30 120.6 . . ?

loop_
_geom_bond_atom_site_label_1
_geom_bond_atom_site_label_2
_geom_bond_distance
_geom_bond_site_symmetry_2
_geom_bond_publ_flag
Ni1 N2 1.879(3) . ?
Ni1 N1 1.911(3) . ?
Ni1 P2 2.1738(9) . ?
Ni1 P1 2.2249(10) . ?
P1 C7 1.815(4) . ?
P1 C1 1.840(4) . ?
P1 C4 1.846(4) . ?
P2 C18 1.807(4) . ?
P2 C22 1.846(4) . ?
P2 C19 1.851(4) . ?
N1 C12 1.390(5) . ?
N1 C13 1.406(4) . ?
N2 C25 1.351(5) . ?
N2 H2 0.9599 . ?
C1 C2 1.524(6) . ?
C1 C3 1.532(5) . ?
C1 H1 0.9602 . ?
C2 H2A 0.9600 . ?
C2 H2B 0.9602 . ?
C2 H2C 0.9602 . ?
C3 H3A 0.9599 . ?
C3 H3B 0.9599 . ?
C3 H3C 0.9601 . ?
C4 C6 1.526(6) . ?
C4 C5 1.531(6) . ?
C4 H4 0.9603 . ?
C5 H5A 0.9600 . ?
C5 H5B 0.9599 . ?
C5 H5C 0.9603 . ?
C6 H6A 0.9600 . ?
C6 H6B 0.9602 . ?
C6 H6C 0.9602 . ?
C7 C8 1.395(5) . ?
C7 C12 1.412(5) . ?
C8 C9 1.388(5) . ?
C8 H8 0.9598 . ?
C9 C10 1.375(6) . ?
C9 H9 0.9601 . ?
C10 C11 1.388(5) . ?
C10 H10 0.9602 . ?
C11 C12 1.410(5) . ?
C11 H11 0.9600 . ?
C13 C14 1.399(5) . ?
C13 C18 1.410(5) . ?
C14 C15 1.376(6) . ?
C14 H14 0.9602 . ?
C15 C16 1.393(6) . ?
C15 H15 0.9602 . ?
C16 C17 1.376(6) . ?
C16 H16 0.9599 . ?
C17 C18 1.395(5) . ?
C17 H17 0.9602 . ?
C19 C20 1.527(5) . ?
C19 C21 1.522(5) . ?
C19 H19 0.9599 . ?
C20 H20A 0.9602 . ?
C20 H20B 0.9600 . ?
C20 H20C 0.9601 . ?
C21 H21A 0.9602 . ?
C21 H21B 0.9599 . ?
C21 H21C 0.9599 . ?
C22 C23 1.532(6) . ?
C22 C24 1.528(5) . ?
C22 H22 0.9602 . ?
C23 H23A 0.9599 . ?
C23 H23B 0.9602 . ?
C23 H23C 0.9600 . ?
C24 H24A 0.9600 . ?
C24 H24B 0.9602 . ?
C24 H24C 0.9600 . ?
C25 C26 1.409(6) . ?
C25 C30 1.414(5) . ?
C26 C27 1.386(6) . ?
C26 H26 0.9602 . ?
C27 C28 1.387(7) . ?
C27 H27 0.9599 . ?
C28 C29 1.377(8) . ?
C28 H28 0.9600 . ?
C29 C30 1.396(6) . ?
C29 H29 0.9602 . ?
C30 H30 0.9597 . ?
